data_2231130
loop_
_publ_author_name
'Hou, Rui-Bin'
'Li, Dong-Feng'

_publ_section_title
;
 (<i>E</i>)-Methyl 3-(1<i>H</i>-indol-2-yl)acrylate
;
_journal_coeditor_code HB5951
_journal_issue 8
_journal_name_full 'Acta Crystallographica Section E'
_journal_page_first o2197
_journal_paper_doi 10.1107/S1600536811030121
_journal_volume 67
_journal_year 2011
_chemical_formula_iupac 'C12 H11 N O2'
_chemical_formula_moiety 'C12 H11 N O2'
_chemical_formula_sum 'C12 H11 N O2'
_chemical_formula_weight 201.22
_chemical_name_common
;
(<i>E</i>)-Methyl 3-(1<i>H</i>-indol-2-yl)acrylate
;
_chemical_name_systematic
;
(<i>E</i>)-Methyl 3-(1<i>H</i>-indol-2-yl)prop-2-enoate
;
_space_group_IT_number 61
_symmetry_cell_setting orthorhombic
_symmetry_space_group_name_Hall '-P 2ac 2ab'
_symmetry_space_group_name_H-M 'P b c a'
_atom_sites_solution_hydrogens geom
_atom_sites_solution_primary direct
_atom_sites_solution_secondary difmap
_cell_angle_alpha 90.00
_cell_angle_beta 90.00
_cell_angle_gamma 90.00
_cell_formula_units_Z 8
_cell_length_a 7.735(5)
_cell_length_b 11.324(5)
_cell_length_c 23.236(10)
_cell_measurement_reflns_used 10451
_cell_measurement_temperature 296(2)
_cell_measurement_theta_max 27.51
_cell_measurement_theta_min 3.17
_cell_volume 2035.3(18)
_computing_cell_refinement 'RAPID-AUTO (Rigaku, 1998)'
_computing_data_collection 'RAPID-AUTO (Rigaku, 1998)'
_computing_data_reduction 'CrystalStructure (Rigaku/MSC, 2002)'
_computing_molecular_graphics 'SHELXTL (Sheldrick, 2008)'
_computing_publication_material 'SHELXL97 (Sheldrick, 2008)'
_computing_structure_refinement 'SHELXL97 (Sheldrick, 2008)'
_computing_structure_solution 'SHELXS97 (Sheldrick, 2008)'
_diffrn_ambient_temperature 296(2)
_diffrn_measured_fraction_theta_full 0.999
_diffrn_measured_fraction_theta_max 0.999
_diffrn_measurement_device_type 'Rigaku R-AXIS RAPID'
_diffrn_measurement_method \w
_diffrn_radiation_monochromator graphite
_diffrn_radiation_source 'fine-focus sealed tube'
_diffrn_radiation_type MoK\a
_diffrn_radiation_wavelength 0.71073
_diffrn_reflns_av_R_equivalents 0.0646
_diffrn_reflns_av_sigmaI/netI 0.0366
_diffrn_reflns_limit_h_max 10
_diffrn_reflns_limit_h_min -10
_diffrn_reflns_limit_k_max 13
_diffrn_reflns_limit_k_min -14
_diffrn_reflns_limit_l_max 29
_diffrn_reflns_limit_l_min -30
_diffrn_reflns_number 18445
_diffrn_reflns_theta_full 27.48
_diffrn_reflns_theta_max 27.48
_diffrn_reflns_theta_min 3.16
_diffrn_standards_decay_% 0
_diffrn_standards_interval_count 0
_diffrn_standards_interval_time 0
_diffrn_standards_number 0
_exptl_absorpt_coefficient_mu 0.090
_exptl_absorpt_correction_T_max 0.980
_exptl_absorpt_correction_T_min 0.966
_exptl_absorpt_correction_type multi-scan
_exptl_absorpt_process_details '(ABSCOR; Higashi, 1995)'
_exptl_crystal_colour colorless
_exptl_crystal_density_diffrn 1.313
_exptl_crystal_density_method 'not measured'
_exptl_crystal_description block
_exptl_crystal_F_000 848
_exptl_crystal_size_max 0.39
_exptl_crystal_size_mid 0.27
_exptl_crystal_size_min 0.22
_refine_diff_density_max 0.143
_refine_diff_density_min -0.190
_refine_ls_extinction_method none
_refine_ls_goodness_of_fit_ref 1.038
_refine_ls_hydrogen_treatment constr
_refine_ls_matrix_type full
_refine_ls_number_parameters 137
_refine_ls_number_reflns 2326
_refine_ls_number_restraints 1
_refine_ls_restrained_S_all 1.041
_refine_ls_R_factor_all 0.0808
_refine_ls_R_factor_gt 0.0492
_refine_ls_shift/su_max 0.003
_refine_ls_shift/su_mean 0.000
_refine_ls_structure_factor_coef Fsqd
_refine_ls_weighting_details 'calc w=1/[\s^2^(Fo^2^)+(0.0668P)^2^+0.2072P] where P=(Fo^2^+2Fc^2^)/3'
_refine_ls_weighting_scheme calc
_refine_ls_wR_factor_gt 0.1182
_refine_ls_wR_factor_ref 0.1332
_reflns_number_gt 1555
_reflns_number_total 2326
_reflns_threshold_expression I>2\s(I)
_cod_data_source_file hb5951.cif
_cod_data_source_block I
_cod_original_cell_volume 2035.4(17)
_cod_database_code 2231130
_cod_database_fobs_code 2231130

loop_
_symmetry_equiv_pos_as_xyz
'x, y, z'
'-x+1/2, -y, z+1/2'
'-x, y+1/2, -z+1/2'
'x+1/2, -y+1/2, -z'
'-x, -y, -z'
'x-1/2, y, -z-1/2'
'x, -y-1/2, z-1/2'
'-x-1/2, y-1/2, z'

loop_
_atom_site_type_symbol
_atom_site_label
_atom_site_fract_x
_atom_site_fract_y
_atom_site_fract_z
_atom_site_U_iso_or_equiv
_atom_site_adp_type
_atom_site_calc_flag
_atom_site_refinement_flags
_atom_site_occupancy
_atom_site_symmetry_multiplicity
C C1 0.5285(2) 0.89360(14) 0.82265(7) 0.0413(4) Uani d . 1 1
C C2 0.6101(3) 0.86472(16) 0.77057(7) 0.0505(5) Uani d . 1 1
H H2 0.6292 0.9224 0.7428 0.061 Uiso calc R 1 1
C C3 0.6611(3) 0.75051(17) 0.76123(8) 0.0571(5) Uani d . 1 1
H H3 0.7158 0.7310 0.7269 0.068 Uiso calc R 1 1
C C4 0.6323(3) 0.66264(17) 0.80249(9) 0.0592(6) Uani d . 1 1
H H4 0.6662 0.5855 0.7946 0.071 Uiso calc R 1 1
C C5 0.5548(3) 0.68769(16) 0.85450(8) 0.0511(5) Uani d . 1 1
H H5 0.5374 0.6293 0.8821 0.061 Uiso calc R 1 1
C C6 0.5037(2) 0.80400(14) 0.86409(7) 0.0399(4) Uani d . 1 1
C C7 0.4614(2) 0.99847(15) 0.84673(7) 0.0448(4) Uani d . 1 1
H H7 0.4585 1.0721 0.8290 0.054 Uiso calc R 1 1
C C8 0.4012(2) 0.97292(14) 0.90079(7) 0.0401(4) Uani d . 1 1
C C9 0.3182(2) 1.05130(14) 0.94093(7) 0.0421(4) Uani d . 1 1
H H9 0.3052 1.1292 0.9290 0.051 Uiso calc R 1 1
C C10 0.2580(2) 1.02608(14) 0.99292(7) 0.0422(4) Uani d . 1 1
H H10 0.2693 0.9498 1.0072 0.051 Uiso calc R 1 1
C C11 0.1744(2) 1.11639(13) 1.02804(7) 0.0397(4) Uani d . 1 1
C C12 0.0416(3) 1.15364(17) 1.11785(8) 0.0573(5) Uani d . 1 1
H H12A 0.1057 1.2260 1.1206 0.086 Uiso calc R 1 1
H H12B 0.0332 1.1180 1.1552 0.086 Uiso calc R 1 1
H H12C -0.0723 1.1699 1.1035 0.086 Uiso calc R 1 1
N N1 0.4262(2) 0.85400(11) 0.91135(6) 0.0409(4) Uani d D 1 1
H H1 0.3997 0.8130 0.9473 0.061 Uiso d RD 1 1
O O1 0.1477(2) 1.21728(10) 1.01398(5) 0.0635(4) Uani d . 1 1
O O2 0.12888(17) 1.07412(10) 1.07924(5) 0.0484(4) Uani d . 1 1

loop_
_atom_site_aniso_label
_atom_site_aniso_U_11
_atom_site_aniso_U_22
_atom_site_aniso_U_33
_atom_site_aniso_U_12
_atom_site_aniso_U_13
_atom_site_aniso_U_23
C1 0.0440(11) 0.0430(9) 0.0370(8) -0.0047(7) -0.0065(7) -0.0006(7)
C2 0.0554(13) 0.0565(11) 0.0394(9) -0.0110(9) -0.0013(8) -0.0037(8)
C3 0.0526(13) 0.0653(12) 0.0533(11) -0.0077(10) 0.0060(9) -0.0191(9)
C4 0.0546(14) 0.0508(11) 0.0724(13) 0.0036(9) -0.0002(10) -0.0176(10)
C5 0.0531(12) 0.0391(9) 0.0609(11) -0.0005(8) -0.0035(9) 0.0007(8)
C6 0.0383(10) 0.0387(8) 0.0428(9) -0.0013(7) -0.0046(7) -0.0006(7)
C7 0.0548(12) 0.0391(8) 0.0405(9) -0.0009(8) -0.0044(8) 0.0066(7)
C8 0.0431(10) 0.0365(8) 0.0406(9) -0.0011(7) -0.0039(7) 0.0014(7)
C9 0.0462(11) 0.0359(8) 0.0443(9) 0.0017(7) -0.0035(8) 0.0016(7)
C10 0.0475(11) 0.0351(8) 0.0440(9) 0.0019(7) -0.0035(8) 0.0037(7)
C11 0.0442(10) 0.0370(9) 0.0377(8) -0.0009(7) -0.0048(7) 0.0025(7)
C12 0.0559(13) 0.0626(12) 0.0533(11) 0.0067(10) 0.0079(9) -0.0038(9)
N1 0.0468(9) 0.0362(7) 0.0396(7) 0.0000(6) 0.0003(6) 0.0048(6)
O1 0.0983(12) 0.0409(7) 0.0514(8) 0.0168(7) 0.0050(7) 0.0073(6)
O2 0.0572(9) 0.0428(6) 0.0452(7) 0.0047(6) 0.0062(6) 0.0043(5)

loop_
_atom_type_symbol
_atom_type_description
_atom_type_scat_dispersion_real
_atom_type_scat_dispersion_imag
_atom_type_scat_source
C C 0.0033 0.0016 'International Tables Vol C Tables 4.2.6.8 and 6.1.1.4'
H H 0.0000 0.0000 'International Tables Vol C Tables 4.2.6.8 and 6.1.1.4'
N N 0.0061 0.0033 'International Tables Vol C Tables 4.2.6.8 and 6.1.1.4'
O O 0.0106 0.0060 'International Tables Vol C Tables 4.2.6.8 and 6.1.1.4'

loop_
_geom_angle_atom_site_label_1
_geom_angle_atom_site_label_2
_geom_angle_atom_site_label_3
_geom_angle
C2 C1 C7 134.69(16)
C2 C1 C6 118.79(16)
C7 C1 C6 106.51(15)
C3 C2 C1 119.11(17)
C3 C2 H2 120.4
C1 C2 H2 120.4
C2 C3 C4 121.12(18)
C2 C3 H3 119.4
C4 C3 H3 119.4
C5 C4 C3 121.56(17)
C5 C4 H4 119.2
C3 C4 H4 119.2
C4 C5 C6 117.27(17)
C4 C5 H5 121.4
C6 C5 H5 121.4
N1 C6 C5 129.91(16)
N1 C6 C1 107.97(14)
C5 C6 C1 122.13(16)
C8 C7 C1 108.11(15)
C8 C7 H7 125.9
C1 C7 H7 125.9
C7 C8 N1 108.70(15)
C7 C8 C9 127.99(15)
N1 C8 C9 123.26(15)
C10 C9 C8 127.91(16)
C10 C9 H9 116.0
C8 C9 H9 116.0
C9 C10 C11 120.93(15)
C9 C10 H10 119.5
C11 C10 H10 119.5
O1 C11 O2 122.54(15)
O1 C11 C10 126.04(15)
O2 C11 C10 111.42(13)
O2 C12 H12A 109.5
O2 C12 H12B 109.5
H12A C12 H12B 109.5
O2 C12 H12C 109.5
H12A C12 H12C 109.5
H12B C12 H12C 109.5
C6 N1 C8 108.71(13)
C6 N1 H1 125.4
C8 N1 H1 125.8
C11 O2 C12 117.17(13)

loop_
_geom_bond_atom_site_label_1
_geom_bond_atom_site_label_2
_geom_bond_distance
C1 C2 1.403(2)
C1 C7 1.412(2)
C1 C6 1.412(2)
C2 C3 1.370(3)
C2 H2 0.9300
C3 C4 1.400(3)
C3 H3 0.9300
C4 C5 1.378(3)
C4 H4 0.9300
C5 C6 1.393(2)
C5 H5 0.9300
C6 N1 1.373(2)
C7 C8 1.371(2)
C7 H7 0.9300
C8 N1 1.383(2)
C8 C9 1.439(2)
C9 C10 1.326(2)
C9 H9 0.9300
C10 C11 1.460(2)
C10 H10 0.9300
C11 O1 1.2060(19)
C11 O2 1.330(2)
C12 O2 1.439(2)
C12 H12A 0.9600
C12 H12B 0.9600
C12 H12C 0.9600
N1 H1 0.9772

loop_
_geom_hbond_atom_site_label_D
_geom_hbond_atom_site_label_H
_geom_hbond_atom_site_label_A
_geom_hbond_site_symmetry_A
_geom_hbond_distance_DH
_geom_hbond_distance_HA
_geom_hbond_distance_DA
_geom_hbond_angle_DHA
N1 H1 O1 8_655 0.98 1.93 2.900(2) 174
C5 H5 O2 4_567 0.93 2.57 3.390(3) 147

loop_
_cod_related_entry_id
_cod_related_entry_database
_cod_related_entry_code
1 ChemSpider 10406308
